data_2011814
loop_
_publ_author_name
'Hazell, Alan'
'Lund, Puk'
'Saugbjerg, Annemette'

_publ_section_title
;Two polymorphs of
 aqua[<i>N</i>,<i>N</i>'-ethylenebis(salicylideneaminato-<i>N</i>,<i>O</i>)]oxovanadium(V)
 nitrate
;
_journal_issue 3
_journal_name_full 'Acta Crystallographica Section C'
_journal_page_first 257
_journal_page_last 259
_journal_paper_doi 10.1107/S0108270100019132
_journal_volume 57
_journal_year 2001
_chemical_formula_iupac '[V O (C16 H14 N2 O2) (H2O)] , N O3'
_chemical_formula_moiety 'C16 H16 N2 O4 V , N O3'
_chemical_formula_sum 'C16 H16 N3 O7 V'
_chemical_formula_weight 413.28
_chemical_name_systematic
;
aqua[bis(salicylidene)ethylenediaminato-O,N,N',O']oxovanadium(V) nitrate
;
_space_group_IT_number 15
_symmetry_cell_setting monoclinic
_symmetry_space_group_name_Hall '-C 2yc'
_symmetry_space_group_name_H-M 'C 1 2/c 1'
_atom_type_scat_source IntTabIV
_cell_angle_alpha 90
_cell_angle_beta 96.619(2)
_cell_angle_gamma 90
_cell_formula_units_Z 8
_cell_length_a 16.413(2)
_cell_length_b 8.1634(8)
_cell_length_c 25.628(3)
_cell_measurement_reflns_used 2493
_cell_measurement_temperature 120
_cell_measurement_theta_max 29.8
_cell_measurement_theta_min 1.6
_cell_volume 3410.9(7)
_computing_cell_refinement 'SAINT (Siemens, 1995)'
_computing_data_collection 'SMART (Siemens, 1995)'
_computing_data_reduction SAINT
_computing_molecular_graphics 'ORTEPIII (Burnett & Johnson, 1996) and KRYSTAL'
_computing_publication_material KRYSTAL
_computing_structure_refinement 'modified ORFLS (Busing et al., 1962) and KRYSTAL'
_computing_structure_solution 'SIR97 (Altomare et al., 1997) and KRYSTAL (Hazell, 1995)'
_diffrn_ambient_temperature 120
_diffrn_measured_fraction_theta_full .987
_diffrn_measured_fraction_theta_max .987
_diffrn_measurement_device 'Siemens SMART CCD'
_diffrn_measurement_method '\w rotation scans'
_diffrn_radiation_monochromator graphite
_diffrn_radiation_source 'X-ray tube'
_diffrn_radiation_type 'Mo K\a'
_diffrn_radiation_wavelength .71073
_diffrn_reflns_av_R_equivalents .135
_diffrn_reflns_limit_h_max 22
_diffrn_reflns_limit_h_min -22
_diffrn_reflns_limit_k_max 11
_diffrn_reflns_limit_k_min -11
_diffrn_reflns_limit_l_max 35
_diffrn_reflns_limit_l_min -35
_diffrn_reflns_number 19982
_diffrn_reflns_reduction_process 19982
_diffrn_reflns_theta_full 29.8
_diffrn_reflns_theta_max 29.8
_diffrn_reflns_theta_min 1.6
_diffrn_standards_decay_% none
_exptl_absorpt_coefficient_mu .628
_exptl_absorpt_correction_T_max .992
_exptl_absorpt_correction_T_min .820
_exptl_absorpt_correction_type integration
_exptl_absorpt_process_details '(XPREP; Siemens, 1995)'
_exptl_crystal_colour dark_violet
_exptl_crystal_density_diffrn 1.609
_exptl_crystal_density_meas ?
_exptl_crystal_density_method 'not measured'
_exptl_crystal_description plate
_exptl_crystal_F_000 1696
_exptl_crystal_size_max .41
_exptl_crystal_size_mid .19
_exptl_crystal_size_min .12
_refine_diff_density_max .33(5)
_refine_diff_density_min -.39(5)
_refine_ls_extinction_method none
_refine_ls_goodness_of_fit_ref 1.059
_refine_ls_hydrogen_treatment constr
_refine_ls_matrix_type full
_refine_ls_number_constraints 0
_refine_ls_number_parameters 244
_refine_ls_number_reflns 2461
_refine_ls_number_restraints 0
_refine_ls_R_factor_gt .050
_refine_ls_shift/su_max <0.001
_refine_ls_shift/su_mean <0.001
_refine_ls_structure_factor_coef F
_refine_ls_weighting_scheme sigma
_refine_ls_wR_factor_ref .047
_reflns_number_gt 2461
_reflns_number_total 4831
_reflns_threshold_expression I>2\s(I)
_cod_data_source_file gg1035.cif
_cod_data_source_block II
_cod_depositor_comments
;
The following automatic conversions were performed:

'_atom_site_thermal_displace_type' tag value 'Uij' was replaced with
'Uani' value 27 times.

Automatic conversion script
Id: cif_fix_values 1646 2011-03-28 12:23:43Z adriana 

The following automatic conversions were performed:

'_exptl_crystal_density_meas' value 'not measured' was changed to '?'
- the value is perceived as not measured.

Automatic conversion script
Id: cif_fix_values 3008 2015-01-20 13:52:24Z robertas 
;
_cod_original_cell_volume 3411.1(6)
_cod_original_sg_symbol_H-M 'C 2/c'
_cod_original_formula_sum 'C16 H16 N3 O7 V1'
_cod_database_code 2011814
_cod_database_fobs_code 2011814

loop_
_symmetry_equiv_pos_as_xyz
+x,+y,+z
-x,+y,1/2-z
-x,-y,-z
+x,-y,1/2+z
1/2+x,1/2+y,+z
1/2-x,1/2+y,1/2-z
1/2-x,1/2-y,-z
1/2+x,1/2-y,1/2+z

loop_
_atom_site_aniso_label
_atom_site_aniso_U_11
_atom_site_aniso_U_22
_atom_site_aniso_U_33
_atom_site_aniso_U_12
_atom_site_aniso_U_13
_atom_site_aniso_U_23
V .0179(3) .0118(3) .0182(3) .0033(3) -.0027(3) -.0012(3)
O1 .0170(10) .0120(10) .0250(10) .0010(10) -.0020(10) -.0050(10)
O2 .022(2) .0170(10) .025(2) .0070(10) -.0070(10) -.0040(10)
O3 .024(2) .0170(10) .0200(10) .0030(10) .0010(10) .0000(10)
O4 .030(2) .0150(10) .0230(10) .0060(10) .0070(10) .0000(10)
O5 .023(2) .029(2) .026(2) .0040(10) -.0060(10) .0000(10)
O6 .036(2) .021(2) .037(2) .0160(10) .0010(10) -.0110(10)
O7 .024(2) .0200(10) .026(2) .0030(10) -.0020(10) -.0050(10)
N1 .020(2) .014(2) .016(2) -.0010(10) .0000(10) .0000(10)
N2 .018(2) .013(2) .017(2) .0010(10) -.0020(10) -.0010(10)
N3 .025(2) .018(2) .017(2) .001(2) .0020(10) .0040(10)
C1 .021(2) .010(2) .019(2) .001(2) .007(2) .004(2)
C2 .024(2) .017(2) .018(2) -.001(2) -.001(2) .001(2)
C3 .033(2) .011(2) .021(2) -.002(2) .006(2) -.002(2)
C4 .035(2) .014(2) .025(2) .008(2) .009(2) .004(2)
C5 .019(2) .013(2) .025(2) .003(2) .003(2) .004(2)
C6 .022(2) .009(2) .019(2) .001(2) .004(2) .001(2)
C7 .015(2) .018(2) .019(2) -.001(2) -.001(2) .004(2)
C8 .026(2) .018(2) .017(2) .004(2) -.006(2) -.003(2)
C9 .022(2) .019(2) .025(2) .003(2) -.004(2) -.004(2)
C10 .025(2) .015(2) .018(2) .004(2) .003(2) .003(2)
C11 .015(2) .014(2) .019(2) .0000(10) .005(2) .004(2)
C12 .025(2) .016(2) .027(2) .001(2) .001(2) -.002(2)
C13 .026(2) .019(2) .037(3) .011(2) .005(2) .002(2)
C14 .021(2) .022(2) .034(2) .009(2) .003(2) .006(2)
C15 .018(2) .023(2) .020(2) -.001(2) .001(2) .002(2)
C16 .019(2) .013(2) .020(2) .002(2) .006(2) .004(2)

loop_
_atom_site_label
_atom_site_fract_x
_atom_site_fract_y
_atom_site_fract_z
_atom_site_U_iso_or_equiv
_atom_site_thermal_displace_type
_atom_site_type_symbol
V .70238(4) .20354(8) .14587(3) .0163(3) Uani V
O1 .72450(10) .4190(3) .16230(10) .0190(10) Uani O
O2 .7920(2) .0862(3) .17020(10) .022(2) Uani O
O3 .6407(2) .1654(3) .18770(10) .0210(10) Uani O
O4 .7752(2) .2674(3) .08040(10) .022(2) Uani O
O5 .7142(2) .5151(3) .01020(10) .027(2) Uani O
O6 .5994(2) .6487(3) .00300(10) .031(2) Uani O
O7 .6124(2) .4360(3) -.04590(10) .024(2) Uani O
N1 .6079(2) .2906(4) .09290(10) .017(2) Uani N
N2 .6707(2) .0000(3) .09840(10) .016(2) Uani N
N3 .6419(2) .5339(4) -.01080(10) .020(2) Uani N
C1 .6694(2) .5335(4) .17160(10) .016(2) Uani C
C2 .6924(2) .6554(4) .20880(10) .020(2) Uani C
C3 .6375(2) .7748(4) .21780(10) .022(2) Uani C
C4 .5600(2) .7823(5) .18980(10) .024(2) Uani C
C5 .5376(2) .6658(4) .15190(10) .019(2) Uani C
C6 .5919(2) .5389(4) .14250(10) .017(2) Uani C
C7 .5677(2) .4228(4) .10040(10) .018(2) Uani C
C8 .5802(2) .1849(5) .04780(10) .021(2) Uani C
C9 .5899(2) .0122(5) .06730(10) .023(2) Uani C
C10 .7154(2) -.1270(4) .09190(10) .019(2) Uani C
C11 .7933(2) -.1611(4) .12110(10) .016(2) Uani C
C12 .8329(2) -.3081(5) .11230(10) .023(2) Uani C
C13 .9043(3) -.3507(5) .1425(2) .027(2) Uani C
C14 .9386(2) -.2473(5) .1821(2) .026(2) Uani C
C15 .9005(2) -.1006(5) .19140(10) .020(2) Uani C
C16 .8291(2) -.0565(4) .16090(10) .017(2) Uani C
HO4a .7556 .3408 .0551 .030 Uiso H
HO4b .8033 .2101 .0575 .030 Uiso H
H2 .7457 .6551 .2277 .024 Uiso H
H3 .6528 .8551 .2439 .026 Uiso H
H4 .5228 .8667 .1966 .029 Uiso H
H5 .4851 .6713 .1321 .023 Uiso H
H7 .5196 .4455 .0773 .021 Uiso H
H8a .6129 .2027 .0201 .025 Uiso H
H8b .5244 .2067 .0357 .025 Uiso H
H9a .5479 -.0132 .0887 .027 Uiso H
H9b .5868 -.0615 .0385 .027 Uiso H
H10 .6951 -.2037 .0657 .023 Uiso H
H12 .8101 -.3794 .0852 .028 Uiso H
H13 .9305 -.4514 .1362 .033 Uiso H
H14 .9881 -.2772 .2028 .031 Uiso H
H15 .9235 -.0304 .2188 .024 Uiso H

loop_
_geom_angle_atom_site_label_1
_geom_angle_atom_site_label_2
_geom_angle_atom_site_label_3
_geom_angle
_geom_angle_publ_flag
O1 V O2 107.30(10) no
O1 V O3 99.00(10) no
O1 V O4 80.80(10) no
O1 V N1 86.30(10) no
O1 V N2 157.70(10) yes
O2 V O3 102.70(10) no
O2 V O4 84.20(10) no
O2 V N1 158.40(10) yes
O2 V N2 85.30(10) no
O3 V O4 172.80(10) yes
O3 V N1 91.30(10) no
O3 V N2 95.90(10) no
O4 V N1 81.50(10) no
O4 V N2 82.30(10) no
N1 V N2 76.90(10) no
V O1 C1 126.2(2) no
V O2 C16 139.8(2) no
V O4 HO4a 120.8 no
V O4 HO4b 135.7 no
V N1 C7 123.1(2) no
V N1 C8 117.1(2) no
V N2 C9 114.2(2) no
V N2 C10 127.3(3) no
C7 N1 C8 119.4(3) no
C9 N2 C10 118.4(3) no
O5 N3 O6 120.3(3) no
O6 N3 O7 120.0(3) no
O5 N3 O7 119.8(3) no
O1 C1 C2 118.9(3) no
O1 C1 C6 121.1(3) no
C2 C1 C6 119.9(3) no
C1 C2 C3 119.4(4) no
C2 C3 C4 121.9(3) no
C3 C4 C5 119.2(4) no
C4 C5 C6 120.5(4) no
C1 C6 C5 119.1(3) no
C1 C6 C7 121.9(3) no
C5 C6 C7 118.9(3) no
N1 C7 C6 123.7(3) no
N1 C8 C9 106.2(3) no
N2 C9 C8 107.4(3) no
N2 C10 C11 125.1(3) no
C12 C11 C16 118.4(3) no
C10 C11 C12 119.1(3) no
C10 C11 C16 122.4(3) no
C11 C12 C13 120.7(4) no
C12 C13 C14 120.3(4) no
C13 C14 C15 120.0(4) no
C14 C15 C16 119.9(4) no
O2 C16 C15 119.8(3) no
O2 C16 C11 119.5(3) no
C11 C16 C15 120.7(3) no
HO4a O4 HO4b 92.4 no
C3 C2 H2 120.3 no
C1 C2 H2 120.3 no
C2 C3 H3 119.0 no
C4 C3 H3 119.0 no
C5 C4 H4 120.4 no
C3 C4 H4 120.4 no
C4 C5 H5 119.8 no
C6 C5 H5 119.8 no
N1 C7 H7 118.1 no
C6 C7 H7 118.1 no
H8a C8 H8b 109.5 no
N1 C8 H8b 110.3 no
C9 C8 H8b 110.3 no
N1 C8 H8a 110.3 no
C9 C8 H8a 110.3 no
H9a C9 H9b 109.5 no
N2 C9 H9b 110.0 no
C8 C9 H9b 110.0 no
N2 C9 H9a 110.0 no
C8 C9 H9a 110.0 no
N2 C10 H10 117.5 no
C11 C10 H10 117.5 no
C13 C12 H12 119.6 no
C11 C12 H12 119.6 no
C12 C13 H13 119.8 no
C14 C13 H13 119.8 no
C15 C14 H14 120.0 no
C13 C14 H14 120.0 no
C16 C15 H15 120.1 no
C14 C15 H15 120.1 no

loop_
_geom_bond_atom_site_label_1
_geom_bond_atom_site_label_2
_geom_bond_site_symmetry_1
_geom_bond_site_symmetry_2
_geom_bond_distance
_geom_bond_publ_flag
V O1 . . 1.835(3) yes
V O2 . . 1.805(3) yes
V O3 . . 1.588(3) yes
V O4 . . 2.230(3) yes
V N1 . . 2.066(3) yes
V N2 . . 2.089(3) yes
O1 C1 . . 1.341(4) no
O2 C16 . . 1.349(4) no
O5 N3 . . 1.254(4) no
O6 N3 . . 1.243(4) no
O7 N3 . . 1.258(4) no
N1 C7 . . 1.291(5) no
N1 C8 . . 1.471(4) no
N2 C10 . . 1.292(4) no
N2 C9 . . 1.470(5) no
C1 C2 . . 1.400(5) no
C1 C6 . . 1.401(5) no
C2 C3 . . 1.363(5) no
C3 C4 . . 1.389(5) no
C4 C5 . . 1.378(5) no
C5 C6 . . 1.405(5) no
C6 C7 . . 1.455(5) no
C8 C9 . . 1.498(5) no
C10 C11 . . 1.432(5) no
C11 C12 . . 1.395(5) no
C11 C16 . . 1.406(5) no
C12 C13 . . 1.373(5) no
C13 C14 . . 1.388(6) no
C14 C15 . . 1.385(5) no
C15 C16 . . 1.379(5) no
O4 HO4a . . .914 no
O4 HO4b . . .915 no
C2 H2 . . .950 no
C3 H3 . . .950 no
C4 H4 . . .950 no
C5 H5 . . .950 no
C7 H7 . . .950 no
C8 H8b . . .950 no
C8 H8a . . .950 no
C9 H9b . . .950 no
C9 H9a . . .950 no
C10 H10 . . .950 no
C12 H12 . . .950 no
C13 H13 . . .950 no
C14 H14 . . .950 no
C15 H15 . . .950 no
